data_9005093
loop_
_publ_author_name
'Oberti, R.'
'Ungaretti, L.'
'Cannillo, E.'
'Hawthorne, F. C.'

_publ_section_title
;The behaviour of Ti in amphiboles: I. Four- and six-coordinate Ti in
 richterite Sample: R(1) Fluor-richterite
;
_journal_name_full 'European Journal of Mineralogy'
_journal_page_first 425
_journal_page_last 439
_journal_volume 4
_journal_year 1992
_chemical_formula_sum
;Al0.358 Ca1.393 F1.163 Fe0.266 H0.837 K0.266 Mg4.696 Mn0.013 Na1.168 O22.837
 Si7.629 Ti0.036
;
_chemical_name_mineral Richterite
_space_group_IT_number 12
_symmetry_space_group_name_Hall '-C 2y'
_symmetry_space_group_name_H-M 'C 1 2/m 1'
_cell_angle_alpha 90
_cell_angle_beta 104.65
_cell_angle_gamma 90
_cell_formula_units_Z 2
_cell_length_a 9.884
_cell_length_b 18.005
_cell_length_c 5.274
_cell_volume 908.055
_database_code_amcsd 0006438
_exptl_crystal_density_diffrn 3.061
_cod_original_formula_sum
;O22.837 F1.163 Na1.168 K.266 Ti.036 Fe.266 Mg4.696 Mn.013 Ca1.393 Si7.629
 Al.358 H.837
;
_cod_database_code 9005093

loop_
_space_group_symop_operation_xyz
x,y,z
1/2+x,1/2+y,z
x,-y,z
1/2+x,1/2-y,z
-x,y,-z
1/2-x,1/2+y,-z
-x,-y,-z
1/2-x,1/2-y,-z

loop_
_atom_site_label
_atom_site_fract_x
_atom_site_fract_y
_atom_site_fract_z
_atom_site_occupancy
_atom_site_U_iso_or_equiv
_atom_site_type_symbol
_atom_site_attached_hydrogens
O1 0.11110 0.08530 0.21870 1.00000 0.00646 O 0
O2 0.11900 0.16980 0.72620 1.00000 0.00697 O 0
O3 0.10530 0.00000 0.71400 0.41850 0.00823 O 0
F 0.10530 0.00000 0.71400 0.58150 0.00823 F 0
O4 0.36300 0.24870 0.79350 1.00000 0.00925 O 0
O5 0.34690 0.13260 0.09700 1.00000 0.01013 O 0
O6 0.34360 0.11730 0.59330 1.00000 0.00925 O 0
O7 0.33930 0.00000 0.29290 1.00000 0.01089 O 0
NaA 0.00000 0.50000 0.00000 0.30400 0.05560 Na 0
KA 0.00000 0.50000 0.00000 0.13300 0.05560 K 0
NaAm 0.03680 0.50000 0.08110 0.15200 0.03825 Na 0
KAm 0.03680 0.50000 0.08110 0.06650 0.03825 K 0
TiM1 0.00000 0.08860 0.50000 0.00470 0.00608 Ti 0
FeM1 0.00000 0.08860 0.50000 0.05330 0.00608 Fe 0
MgM1 0.00000 0.08860 0.50000 0.93930 0.00608 Mg 0
MnM1 0.00000 0.08860 0.50000 0.00260 0.00608 Mn 0
TiM2 0.00000 0.17810 0.00000 0.00470 0.00595 Ti 0
FeM2 0.00000 0.17810 0.00000 0.05330 0.00595 Fe 0
MgM2 0.00000 0.17810 0.00000 0.93930 0.00595 Mg 0
MnM2 0.00000 0.17810 0.00000 0.00260 0.00595 Mn 0
TiM3 0.00000 0.00000 0.00000 0.00470 0.00570 Ti 0
FeM3 0.00000 0.00000 0.00000 0.05330 0.00570 Fe 0
MgM3 0.00000 0.00000 0.00000 0.93930 0.00570 Mg 0
MnM3 0.00000 0.00000 0.00000 0.00260 0.00570 Mn 0
CaM4 0.00000 0.27740 0.50000 0.69650 0.01127 Ca 0
NaM4 0.00000 0.27740 0.50000 0.28000 0.01127 Na 0
SiT1 0.27930 0.08450 0.29780 0.95360 0.00481 Si 0
AlT1 0.27930 0.08450 0.29780 0.04480 0.00481 Al 0
TiT1 0.27930 0.08450 0.29780 0.00160 0.00481 Ti 0
SiT2 0.28750 0.17140 0.80460 0.95360 0.00481 Si 0
AlT2 0.28750 0.17140 0.80460 0.04480 0.00481 Al 0
TiT2 0.28750 0.17140 0.80460 0.00160 0.00481 Ti 0
H 0.19830 0.00000 0.79110 0.41850 0.00507 H 0

loop_
_cod_changelog_entry_id
_cod_changelog_entry_author
_cod_changelog_entry_date
_cod_changelog_entry_text
1
;cod-tools version 3.8.0
Id: cif_guess_AMCSD_atom_types 9581 2023-05-17 12:35:41Z saulius
;
2023-05-23T09:19:13+03:00
;Derived atom types and hydrogen counts
from atom names that follow the AMCSD naming convention
(Wat == water, O-H == hydroxyl).
;

loop_
_cod_related_entry_id
_cod_related_entry_database
_cod_related_entry_code
1 AMCSD 0006438
